data_4333578
loop_
_publ_author_name
'Ioannis Spanopoulos'
'Pantelis Xydias'
'Christos D. Malliakas'
'Pantelis N. Trikalitis'

_publ_section_title
;
 A Straight Forward Route for the Development of Metal-Organic Frameworks
 Functionalized with Aromatic -OH Groups: Synthesis, Characterization, and
 Gas (N2, Ar, H2, CO2, CH4, NH3) Sorption Properties
;
_journal_name_full 'Inorganic Chemistry'
_journal_page_first 855
_journal_page_last 862
_journal_paper_doi 10.1021/ic302010e
_journal_volume 52
_journal_year 2013
_chemical_formula_sum 'C42 H24 N0 O15 Zn4'
_chemical_formula_weight 1030.09
_chemical_name_systematic
; 
 ? 
;
_space_group_IT_number 62
_symmetry_cell_setting orthorhombic
_symmetry_space_group_name_Hall '-P 2ac 2n'
_symmetry_space_group_name_H-M 'P n m a'
_atom_sites_solution_hydrogens geom
_atom_sites_solution_primary direct
_atom_sites_solution_secondary difmap
_audit_creation_method SHELXL-97
_cell_angle_alpha 90.00
_cell_angle_beta 90.00
_cell_angle_gamma 90.00
_cell_formula_units_Z 4
_cell_length_a 17.1238(11)
_cell_length_b 20.1150(13)
_cell_length_c 27.1291(16)
_cell_measurement_reflns_used 32314
_cell_measurement_temperature 100(2)
_cell_measurement_theta_max 13.31
_cell_measurement_theta_min 1.26
_cell_volume 9344.5(10)
_computing_data_collection APEX2
_computing_structure_refinement 'SHELXL-97 (Sheldrick, 2008)'
_computing_structure_solution 'SHELXS-97 (Sheldrick, 2008)'
_diffrn_ambient_temperature 100(2)
_diffrn_measured_fraction_theta_full 0.997
_diffrn_measured_fraction_theta_max 0.997
_diffrn_radiation_monochromator diamond
_diffrn_radiation_source Synchrotron
_diffrn_radiation_wavelength 0.44280
_diffrn_reflns_av_R_equivalents 0.0730
_diffrn_reflns_av_sigmaI/netI 0.0219
_diffrn_reflns_limit_h_max 17
_diffrn_reflns_limit_h_min -17
_diffrn_reflns_limit_k_max 20
_diffrn_reflns_limit_k_min -20
_diffrn_reflns_limit_l_max 28
_diffrn_reflns_limit_l_min -28
_diffrn_reflns_number 146774
_diffrn_reflns_theta_full 13.31
_diffrn_reflns_theta_max 13.31
_diffrn_reflns_theta_min 1.26
_exptl_absorpt_coefficient_mu 0.551
_exptl_absorpt_correction_T_max 0.7437
_exptl_absorpt_correction_T_min 0.6608
_exptl_absorpt_correction_type empirical
_exptl_crystal_colour Colorless
_exptl_crystal_density_diffrn 0.732
_exptl_crystal_description Cube
_exptl_crystal_F_000 2064
_exptl_crystal_size_max 0.4
_exptl_crystal_size_mid 0.4
_exptl_crystal_size_min 0.4
_refine_diff_density_max 1.536
_refine_diff_density_min -0.584
_refine_diff_density_rms 0.091
_refine_ls_extinction_coef 0.0002(2)
_refine_ls_extinction_expression Fc^*^=kFc[1+0.001xFc^2^\l^3^/sin(2\q)]^-1/4^
_refine_ls_extinction_method SHELXL
_refine_ls_goodness_of_fit_ref 1.034
_refine_ls_hydrogen_treatment constr
_refine_ls_matrix_type full
_refine_ls_number_parameters 298
_refine_ls_number_reflns 5691
_refine_ls_number_restraints 13
_refine_ls_restrained_S_all 1.035
_refine_ls_R_factor_all 0.0816
_refine_ls_R_factor_gt 0.0704
_refine_ls_shift/su_max 0.050
_refine_ls_shift/su_mean 0.003
_refine_ls_structure_factor_coef Fsqd
_refine_ls_weighting_details 'calc w=1/[\s^2^(Fo^2^)+(0.1295P)^2^+21.0536P] where P=(Fo^2^+2Fc^2^)/3'
_refine_ls_weighting_scheme calc
_refine_ls_wR_factor_gt 0.1959
_refine_ls_wR_factor_ref 0.2051
_reflns_number_gt 4667
_reflns_number_total 5691
_reflns_threshold_expression >2sigma(I)
_cod_data_source_file ic302010e_si_002_3.cif
_cod_data_source_block 3m
_cod_database_code 4333578

loop_
_symmetry_equiv_pos_as_xyz
'x, y, z'
'-x+1/2, -y, z+1/2'
'-x, y+1/2, -z'
'x+1/2, -y+1/2, -z+1/2'
'-x, -y, -z'
'x-1/2, y, -z-1/2'
'x, -y-1/2, z'
'-x-1/2, y-1/2, z-1/2'

loop_
_atom_site_label
_atom_site_type_symbol
_atom_site_fract_x
_atom_site_fract_y
_atom_site_fract_z
_atom_site_U_iso_or_equiv
_atom_site_adp_type
_atom_site_occupancy
_atom_site_symmetry_multiplicity
_atom_site_calc_flag
_atom_site_refinement_flags
Zn1 Zn 0.73995(3) 0.17138(3) 0.40957(2) 0.0350(3) Uani 1 1 d .
Zn2 Zn 0.61372(4) 0.2500 0.35088(3) 0.0321(3) Uani 1 2 d S
Zn3 Zn 0.60545(5) 0.2500 0.46735(3) 0.0405(3) Uani 1 2 d S
O1 O 0.7360(3) 0.1162(3) 0.46751(17) 0.0691(14) Uani 1 1 d .
O2 O 0.6470(6) 0.1761(4) 0.5071(2) 0.161(4) Uani 1 1 d .
C1 C 0.7021(6) 0.1350(5) 0.5058(3) 0.090(3) Uani 1 1 d .
C2 C 0.7131(5) 0.0934(4) 0.5513(3) 0.081(2) Uani 1 1 d .
C3 C 0.7621(6) 0.0418(6) 0.5505(4) 0.116(4) Uani 1 1 d .
H3 H 0.7863 0.0290 0.5214 0.140 Uiso 1 1 calc R
C4 C 0.6841(11) 0.1123(6) 0.5954(4) 0.172(7) Uani 1 1 d .
H4 H 0.6510 0.1488 0.5970 0.207 Uiso 1 1 calc R
C5 C 0.7024(10) 0.0788(6) 0.6379(4) 0.179(7) Uani 1 1 d .
HA5 H 0.6845 0.0952 0.6679 0.215 Uiso 1 1 calc R
C6 C 0.7766(9) 0.0067(7) 0.5955(5) 0.143(5) Uani 1 1 d D
C7 C 0.7453(5) 0.0230(5) 0.6375(3) 0.084(3) Uani 1 1 d .
C8 C 0.7623(6) -0.0147(5) 0.6828(3) 0.091(3) Uani 1 1 d .
C9 C 0.8229(11) -0.0553(6) 0.6871(4) 0.200(9) Uani 1 1 d .
H9 H 0.8590 -0.0571 0.6615 0.240 Uiso 1 1 calc R
C10 C 0.7256(8) -0.0075(8) 0.7245(5) 0.184(7) Uani 1 1 d .
H10 H 0.6845 0.0227 0.7252 0.220 Uiso 1 1 calc R
C11 C 0.6653(9) 0.0951(6) 0.2283(3) 0.186(8) Uani 1 1 d .
H11 H 0.6245 0.1256 0.2277 0.223 Uiso 1 1 calc R
C12 C 0.7583(7) 0.0402(7) 0.2669(4) 0.151(5) Uani 1 1 d .
H12 H 0.7819 0.0271 0.2962 0.181 Uiso 1 1 calc R
C13 C 0.7078(4) 0.0918(4) 0.2667(3) 0.068(2) Uani 1 1 d .
C14 C 0.6917(4) 0.1312(3) 0.3117(2) 0.0525(16) Uani 1 1 d .
O3 O 0.7316(3) 0.1202(3) 0.34992(16) 0.0683(14) Uani 1 1 d .
O4 O 0.6413(3) 0.1761(3) 0.30706(17) 0.0773(16) Uani 1 1 d .
O5 O 0.836(3) -0.058(2) 0.5883(12) 0.61(2) Uani 1 1 d DU
HB5 H 0.8566 -0.0557 0.5610 0.917 Uiso 1 1 calc R
O6 O 0.5017(3) 0.2500 0.3554(2) 0.069(2) Uani 1 2 d S
O7 O 0.5054(7) 0.2500 0.4365(5) 0.311(15) Uani 1 2 d S
C15 C 0.4710(6) 0.2500 0.3957(4) 0.098(5) Uani 1 2 d S
C16 C 0.3812(5) 0.2500 0.3985(5) 0.110(6) Uani 1 2 d S
C17 C 0.3389(6) 0.2500 0.3577(5) 0.144(8) Uani 1 2 d S
H17 H 0.3626 0.2500 0.3269 0.172 Uiso 1 2 calc SR
C18 C 0.3499(8) 0.2500 0.4419(7) 0.316(18) Uani 1 2 d SU
H18 H 0.3777 0.2500 0.4713 0.379 Uiso 1 2 calc SR
C19 C 1.2622(8) 0.2500 0.4381(7) 0.54(5) Uani 1 2 d SR
H19 H 1.2359 0.2500 0.4681 0.642 Uiso 1 2 calc SR
C20 C 0.2603(6) 0.2500 0.3621(5) 0.125(6) Uani 1 2 d S
H20 H 0.2325 0.2500 0.3326 0.151 Uiso 1 2 calc SR
C21 C 1.2195(7) 0.2500 0.4009(5) 0.104(5) Uani 1 2 d S
C22 C 1.1350(6) 0.2500 0.4010(4) 0.083(4) Uani 1 2 d S
C23 C 1.0919(5) 0.1935(7) 0.3994(5) 0.131(4) Uani 1 1 d .
H23 H 1.1174 0.1529 0.3967 0.157 Uiso 1 1 calc R
C24 C 1.0119(4) 0.1943(5) 0.4015(4) 0.107(4) Uani 1 1 d .
H24 H 0.9850 0.1542 0.4004 0.129 Uiso 1 1 calc R
C25 C 0.9718(4) 0.2500 0.4052(3) 0.051(3) Uani 1 2 d S
C26 C 0.8847(5) 0.2500 0.4059(3) 0.040(2) Uani 1 2 d S
O8 O 0.8517(2) 0.1962(2) 0.40720(16) 0.0613(12) Uani 1 1 d .
O9 O 0.6766(3) 0.2500 0.40946(15) 0.0290(11) Uani 1 2 d S

loop_
_atom_site_aniso_label
_atom_site_aniso_U_11
_atom_site_aniso_U_22
_atom_site_aniso_U_33
_atom_site_aniso_U_23
_atom_site_aniso_U_13
_atom_site_aniso_U_12
Zn1 0.0261(4) 0.0524(5) 0.0266(4) 0.0005(3) -0.0012(2) 0.0058(3)
Zn2 0.0202(5) 0.0548(6) 0.0214(5) 0.000 -0.0016(3) 0.000
Zn3 0.0304(5) 0.0654(7) 0.0256(5) 0.000 0.0046(4) 0.000
O1 0.072(3) 0.079(3) 0.056(3) 0.027(3) -0.001(2) 0.011(3)
O2 0.257(10) 0.170(7) 0.055(4) 0.042(4) 0.032(5) 0.113(8)
C1 0.117(7) 0.113(7) 0.041(4) 0.019(5) 0.010(4) 0.051(6)
C2 0.110(7) 0.079(5) 0.055(5) 0.020(4) 0.010(4) 0.013(5)
C3 0.143(9) 0.133(9) 0.074(6) 0.049(6) 0.013(6) 0.031(8)
C4 0.31(2) 0.130(10) 0.082(8) 0.039(7) 0.028(9) 0.097(12)
C5 0.36(2) 0.121(9) 0.061(6) 0.038(6) 0.063(9) 0.113(12)
C6 0.175(12) 0.146(11) 0.108(9) 0.070(8) -0.005(8) 0.053(9)
C7 0.108(7) 0.092(6) 0.052(5) 0.029(5) 0.006(4) -0.004(5)
C8 0.125(8) 0.087(6) 0.061(5) 0.043(5) -0.021(5) -0.010(6)
C9 0.36(2) 0.154(11) 0.083(7) 0.056(8) 0.066(11) 0.152(15)
C10 0.149(11) 0.247(16) 0.155(12) 0.158(12) 0.047(9) 0.077(11)
C11 0.298(18) 0.197(13) 0.061(6) -0.076(7) -0.072(9) 0.166(13)
C12 0.182(12) 0.189(12) 0.080(7) -0.066(8) -0.024(7) 0.098(10)
C13 0.070(5) 0.083(5) 0.051(4) -0.034(4) 0.001(4) -0.002(4)
C14 0.043(4) 0.064(4) 0.050(4) -0.016(3) 0.007(3) 0.004(3)
O3 0.065(3) 0.091(4) 0.049(3) -0.030(3) -0.005(2) 0.010(3)
O4 0.084(4) 0.093(4) 0.055(3) -0.042(3) -0.020(3) 0.017(3)
O5 0.61(3) 0.61(3) 0.61(3) 0.009(10) 0.003(10) -0.007(10)
O6 0.024(3) 0.127(6) 0.057(4) 0.000 -0.005(3) 0.000
O7 0.071(7) 0.75(5) 0.109(10) 0.000 -0.021(7) 0.000
C15 0.026(5) 0.212(16) 0.055(7) 0.000 -0.015(5) 0.000
C16 0.015(5) 0.237(18) 0.079(8) 0.000 -0.012(5) 0.000
C17 0.034(7) 0.33(3) 0.069(8) 0.000 0.014(6) 0.000
C18 0.31(2) 0.33(2) 0.31(2) 0.000 -0.002(10) 0.000
C19 0.016(8) 1.47(14) 0.119(17) 0.000 -0.049(9) 0.000
C20 0.032(6) 0.27(2) 0.074(9) 0.000 -0.010(6) 0.000
C21 0.050(8) 0.183(15) 0.079(9) 0.000 0.014(7) 0.000
C22 0.029(6) 0.160(13) 0.060(6) 0.000 0.013(5) 0.000
C23 0.039(6) 0.155(10) 0.199(12) -0.053(9) 0.004(6) 0.025(6)
C24 0.024(4) 0.096(6) 0.202(11) -0.009(6) -0.020(5) 0.007(4)
C25 -0.004(4) 0.110(8) 0.047(5) 0.000 -0.002(3) 0.000
C26 0.030(5) 0.057(6) 0.034(5) 0.000 0.001(3) 0.000
O8 0.031(2) 0.063(3) 0.090(4) -0.001(3) 0.001(2) 0.012(2)
O9 0.023(3) 0.047(3) 0.017(2) 0.000 -0.0052(18) 0.000

loop_
_atom_type_symbol
_atom_type_description
_atom_type_scat_dispersion_real
_atom_type_scat_dispersion_imag
_atom_type_scat_source
C C 0.0015 0.0009 'International Tables Vol C Tables 4.2.6.8 and 6.1.1.4'
H H 0.0000 0.0000 'International Tables Vol C Tables 4.2.6.8 and 6.1.1.4'
N N 0.0030 0.0019 'International Tables Vol C Tables 4.2.6.8 and 6.1.1.4'
O O 0.0056 0.0036 'International Tables Vol C Tables 4.2.6.8 and 6.1.1.4'
Zn Zn 0.3242 0.9375 'International Tables Vol C Tables 4.2.6.8 and 6.1.1.4'

loop_
_geom_angle_atom_site_label_1
_geom_angle_atom_site_label_2
_geom_angle_atom_site_label_3
_geom_angle
_geom_angle_site_symmetry_1
_geom_angle_site_symmetry_3
O9 Zn1 O3 113.43(19) . .
O9 Zn1 O1 117.2(2) . .
O3 Zn1 O1 112.1(2) . .
O9 Zn1 O8 109.81(18) . .
O3 Zn1 O8 100.4(2) . .
O1 Zn1 O8 101.9(2) . .
O9 Zn1 Zn2 35.73(12) . .
O3 Zn1 Zn2 77.86(15) . .
O1 Zn1 Zn2 133.27(15) . .
O8 Zn1 Zn2 121.74(14) . .
O9 Zn2 O6 120.4(2) . .
O9 Zn2 O4 111.53(17) . 7_565
O6 Zn2 O4 106.2(2) . 7_565
O9 Zn2 O4 111.53(17) . .
O6 Zn2 O4 106.2(2) . .
O4 Zn2 O4 98.6(3) 7_565 .
O9 Zn2 Zn1 35.70(7) . .
O6 Zn2 Zn1 131.28(15) . .
O4 Zn2 Zn1 121.84(16) 7_565 .
O4 Zn2 Zn1 75.99(15) . .
O9 Zn2 Zn1 35.70(7) . 7_565
O6 Zn2 Zn1 131.28(15) . 7_565
O4 Zn2 Zn1 76.00(15) 7_565 7_565
O4 Zn2 Zn1 121.84(16) . 7_565
Zn1 Zn2 Zn1 61.00(3) . 7_565
O7 Zn3 O2 124.4(4) . .
O7 Zn3 O2 124.4(4) . 7_565
O2 Zn3 O2 98.0(6) . 7_565
O7 Zn3 O9 101.7(4) . .
O2 Zn3 O9 102.2(2) . .
O2 Zn3 O9 102.2(2) 7_565 .
C1 O1 Zn1 121.4(5) . .
C1 O2 Zn3 138.9(6) . .
O1 C1 O2 124.9(7) . .
O1 C1 C2 117.1(8) . .
O2 C1 C2 116.0(7) . .
C3 C2 C4 117.6(9) . .
C3 C2 C1 119.9(8) . .
C4 C2 C1 121.7(9) . .
C2 C3 C6 118.7(11) . .
C2 C4 C5 121.6(11) . .
C7 C5 C4 122.0(10) . .
C7 C6 C3 123.5(12) . .
C7 C6 O5 123.5(14) . .
C3 C6 O5 113.0(16) . .
C6 C7 C5 116.2(9) . .
C6 C7 C8 121.4(10) . .
C5 C7 C8 122.2(10) . .
C10 C8 C9 111.8(9) . .
C10 C8 C7 124.9(10) . .
C9 C8 C7 123.0(11) . .
C8 C9 C11 122.6(12) . 2_655
C8 C10 C12 125.8(12) . 2_655
C13 C11 C9 123.0(11) . 2_654
C13 C12 C10 120.0(11) . 2_654
C11 C13 C12 114.2(8) . .
C11 C13 C14 122.7(8) . .
C12 C13 C14 121.8(7) . .
O4 C14 O3 125.4(6) . .
O4 C14 C13 115.5(6) . .
O3 C14 C13 119.0(6) . .
C14 O3 Zn1 129.7(4) . .
C14 O4 Zn2 130.5(4) . .
C15 O6 Zn2 119.3(6) . .
C15 O7 Zn3 144.1(11) . .
O6 C15 O7 126.3(11) . .
O6 C15 C16 118.5(9) . .
O7 C15 C16 115.2(12) . .
C18 C16 C17 122.3(10) . .
C18 C16 C15 117.3(11) . .
C17 C16 C15 120.3(11) . .
C16 C17 C20 118.2(12) . .
C16 C18 C19 110.6(7) . 1_455
C21 C19 C18 129.8(10) . 1_655
C21 C20 C17 128.5(13) 1_455 .
C19 C21 C20 110.5(13) . 1_655
C19 C21 C22 125.9(13) . .
C20 C21 C22 123.6(12) 1_655 .
C23 C22 C23 113.9(12) . 7_565
C23 C22 C21 123.0(6) . .
C23 C22 C21 123.0(6) 7_565 .
C22 C23 C24 122.2(11) . .
C25 C24 C23 122.3(10) . .
C24 C25 C24 116.4(9) . 7_565
C24 C25 C26 121.5(4) . .
C24 C25 C26 121.5(4) 7_565 .
O8 C26 O8 124.8(8) . 7_565
O8 C26 C25 117.6(4) . .
O8 C26 C25 117.6(4) 7_565 .
C26 O8 Zn1 132.2(5) . .
Zn1 O9 Zn1 111.1(2) 7_565 .
Zn1 O9 Zn2 108.57(14) 7_565 .
Zn1 O9 Zn2 108.57(14) . .
Zn1 O9 Zn3 110.22(14) 7_565 .
Zn1 O9 Zn3 110.22(14) . .
Zn2 O9 Zn3 108.1(2) . .

loop_
_geom_bond_atom_site_label_1
_geom_bond_atom_site_label_2
_geom_bond_distance
_geom_bond_site_symmetry_2
Zn1 O9 1.918(3) .
Zn1 O3 1.923(4) .
Zn1 O1 1.925(4) .
Zn1 O8 1.979(4) .
Zn1 Zn2 3.1157(9) .
Zn2 O9 1.919(4) .
Zn2 O6 1.922(6) .
Zn2 O4 1.961(5) 7_565
Zn2 O4 1.962(4) .
Zn2 Zn1 3.1158(9) 7_565
Zn3 O7 1.907(11) .
Zn3 O2 1.970(6) .
Zn3 O2 1.970(6) 7_565
Zn3 O9 1.987(4) .
O1 C1 1.250(9) .
O2 C1 1.254(10) .
C1 C2 1.503(11) .
C2 C3 1.335(12) .
C2 C4 1.350(13) .
C3 C6 1.431(13) .
C4 C5 1.371(13) .
C5 C7 1.342(13) .
C6 C7 1.302(15) .
C6 O5 1.66(3) .
C7 C8 1.473(12) .
C8 C10 1.301(15) .
C8 C9 1.325(15) .
C9 C11 1.390(13) 2_655
C10 C12 1.353(13) 2_655
C11 C13 1.273(11) .
C11 C9 1.390(13) 2_654
C12 C13 1.350(12) .
C12 C10 1.353(13) 2_654
C13 C14 1.481(9) .
C14 O4 1.256(8) .
C14 O3 1.261(8) .
O6 C15 1.213(12) .
O7 C15 1.253(16) .
C15 C16 1.540(14) .
C16 C18 1.29(2) .
C16 C17 1.324(16) .
C17 C20 1.351(16) .
C18 C19 1.5050 1_455
C19 C21 1.246(19) .
C19 C18 1.5049 1_655
C20 C21 1.265(16) 1_455
C21 C20 1.264(16) 1_655
C21 C22 1.448(16) .
C22 C23 1.355(13) .
C22 C23 1.355(13) 7_565
C23 C24 1.371(12) .
C24 C25 1.317(9) .
C25 C24 1.317(9) 7_565
C25 C26 1.491(11) .
C26 O8 1.221(6) .
C26 O8 1.221(6) 7_565
O9 Zn1 1.918(3) 7_565
